data_4310369
loop_
_publ_author_name
'Xuenian Chen'
'Soyoung Lim'
'Christine E. Ple\<cnik'
'Shengming Liu'
'Bin Du'
'Edward A. Meyers'
'Sheldon G. Shore'

_publ_section_title
;
 Europium(II) and Ytterbium(II) Cyclic Organohydroborates: An Europium(II)
 Complex with an Agostic Interaction
;
_journal_name_full 'Inorganic Chemistry'
_journal_page_first 692
_journal_page_last 698
_journal_paper_doi 10.1021/ic030249s
_journal_volume 43
_journal_year 2004
_chemical_formula_sum 'C32 H64 B2 O4 Yb'
_chemical_formula_weight 707.58
_chemical_name_common 'Tetrakis(tetrahydrofuran)ytterbium bis(cyclooctane-1,5-diyl dihydridoborate)'
_chemical_name_systematic
;
   ?
;
_space_group_IT_number 2
_symmetry_cell_setting triclinic
_symmetry_space_group_name_Hall '-P 1'
_symmetry_space_group_name_H-M 'P -1'
_atom_sites_solution_hydrogens geom
_atom_sites_solution_primary direct
_atom_sites_solution_secondary difmap
_audit_creation_method SHELXL-97
_cell_angle_alpha 69.873(10)
_cell_angle_beta 76.629(10)
_cell_angle_gamma 66.116(10)
_cell_formula_units_Z 1
_cell_length_a 9.8616(10)
_cell_length_b 10.2266(10)
_cell_length_c 10.4760(10)
_cell_measurement_reflns_used '10 frames'
_cell_measurement_temperature 270(2)
_cell_volume 901.83(18)
_computing_cell_refinement 'DENZO (Otwinowsky & Minor, 1997)'
_computing_data_collection 'COLLECT (Nonius, 1999)'
_computing_data_reduction 'DENZO (Otwinowsky & Minor, 1997)'
_computing_structure_refinement 'SHELXL-97 (Sheldrick, 1997)'
_computing_structure_solution 'SHELXS-97 (Sheldrick, 1990)'
_diffrn_ambient_temperature 270(2)
_diffrn_measured_fraction_theta_full 0.996
_diffrn_measured_fraction_theta_max 0.996
_diffrn_measurement_device_type 'Nonius KappaCCD'
_diffrn_measurement_method 'omega at 55/-55'
_diffrn_radiation_monochromator graphite
_diffrn_radiation_source 'fine-focus sealed tube'
_diffrn_radiation_type MoK\a
_diffrn_radiation_wavelength 0.71073
_diffrn_reflns_av_R_equivalents 0.0312
_diffrn_reflns_av_sigmaI/netI 0.0417
_diffrn_reflns_limit_h_max 11
_diffrn_reflns_limit_h_min -11
_diffrn_reflns_limit_k_max 12
_diffrn_reflns_limit_k_min -12
_diffrn_reflns_limit_l_max 12
_diffrn_reflns_limit_l_min -12
_diffrn_reflns_number 6128
_diffrn_reflns_theta_full 25.08
_diffrn_reflns_theta_max 25.08
_diffrn_reflns_theta_min 2.27
_exptl_absorpt_coefficient_mu 2.622
_exptl_absorpt_correction_T_max 0.8176
_exptl_absorpt_correction_T_min 0.2505
_exptl_absorpt_correction_type 'SORTAV (Blessing, 1995 & 1997)'
_exptl_crystal_colour yellow
_exptl_crystal_density_diffrn 1.295
_exptl_crystal_density_method 'not measured'
_exptl_crystal_description block
_exptl_crystal_F_000 364
_exptl_crystal_size_max 0.73
_exptl_crystal_size_mid 0.23
_exptl_crystal_size_min 0.08
_refine_diff_density_max 0.887
_refine_diff_density_min -0.894
_refine_diff_density_rms 0.106
_refine_ls_extinction_method none
_refine_ls_goodness_of_fit_ref 1.047
_refine_ls_hydrogen_treatment mixed
_refine_ls_matrix_type full
_refine_ls_number_parameters 178
_refine_ls_number_reflns 3184
_refine_ls_number_restraints 0
_refine_ls_restrained_S_all 1.047
_refine_ls_R_factor_all 0.0486
_refine_ls_R_factor_gt 0.0445
_refine_ls_shift/su_max 0.408
_refine_ls_shift/su_mean 0.028
_refine_ls_structure_factor_coef Fsqd
_refine_ls_weighting_details 'calc w=1/[\s^2^(Fo^2^)+(0.0788P)^2^+0.0000P] where P=(Fo^2^+2Fc^2^)/3'
_refine_ls_weighting_scheme calc
_refine_ls_wR_factor_gt 0.1079
_refine_ls_wR_factor_ref 0.1101
_reflns_number_gt 2942
_reflns_number_total 3184
_reflns_threshold_expression >2sigma(I)
_cod_data_source_file ic030249s_2.cif
_cod_data_source_block Compound2
_cod_depositor_comments
;
The following automatic conversions were performed:
'_symmetry_cell_setting' value 'Triclinic' changed to 'triclinic'
according to '/home/saulius/struct/CIF-dictionaries/cif_core.dic'
dictionary named 'cif_core.dic' version 2.4.1 from 2010-06-29.

Automatic conversion script
Id: cif_fix_enum 1527 2010-12-29 10:47:43Z saulius 
;
_cod_original_cell_volume 901.83(15)
_cod_database_code 4310369

loop_
_symmetry_equiv_pos_as_xyz
'x, y, z'
'-x, -y, -z'

loop_
_atom_site_label
_atom_site_type_symbol
_atom_site_fract_x
_atom_site_fract_y
_atom_site_fract_z
_atom_site_U_iso_or_equiv
_atom_site_adp_type
_atom_site_occupancy
_atom_site_symmetry_multiplicity
_atom_site_calc_flag
_atom_site_refinement_flags
_atom_site_disorder_assembly
_atom_site_disorder_group
Yb1 Yb 1.0000 -1.0000 0.0000 0.06823(17) Uani 1 2 d S . .
O2 O 0.7871(7) -1.0508(8) 0.1561(7) 0.127(2) Uani 1 1 d . A .
O1 O 1.0164(14) -1.1522(13) -0.1405(14) 0.084(3) Uiso 0.454(14) 1 d P A 1
C11 C 1.009(3) -1.123(4) -0.281(3) 0.144(9) Uiso 0.454(14) 1 d P A 1
C12 C 0.952(4) -1.209(3) -0.302(3) 0.131(8) Uiso 0.454(14) 1 d P A 1
C13 C 1.058(5) -1.357(4) -0.219(4) 0.163(11) Uiso 0.454(14) 1 d P A 1
C14 C 1.102(3) -1.300(3) -0.135(3) 0.123(7) Uiso 0.454(14) 1 d P A 1
C21 C 0.800(3) -1.141(3) 0.302(3) 0.123(7) Uiso 0.454(14) 1 d P A 1
C22 C 0.681(4) -1.083(4) 0.387(3) 0.145(9) Uiso 0.454(14) 1 d P A 1
C23 C 0.586(3) -0.975(3) 0.321(3) 0.117(6) Uiso 0.454(14) 1 d P A 1
C24 C 0.625(3) -0.926(3) 0.176(2) 0.115(6) Uiso 0.454(14) 1 d P A 1
O1' O 0.9673(12) -1.1764(11) -0.0888(12) 0.087(3) Uiso 0.546(14) 1 d P A 2
C11' C 0.847(3) -1.181(3) -0.134(3) 0.158(8) Uiso 0.546(14) 1 d P A 2
C12' C 0.893(4) -1.225(4) -0.254(4) 0.156(9) Uiso 0.546(14) 1 d P A 2
C13' C 0.962(5) -1.339(5) -0.178(4) 0.193(12) Uiso 0.546(14) 1 d P A 2
C14' C 1.021(3) -1.312(3) -0.069(3) 0.154(8) Uiso 0.546(14) 1 d P A 2
C21' C 0.774(2) -1.186(2) 0.2586(19) 0.110(5) Uiso 0.546(14) 1 d P A 2
C22' C 0.661(3) -1.135(3) 0.364(2) 0.131(7) Uiso 0.546(14) 1 d P A 2
C23' C 0.554(3) -1.000(3) 0.277(3) 0.132(7) Uiso 0.546(14) 1 d P A 2
C24' C 0.623(3) -0.990(3) 0.146(3) 0.153(8) Uiso 0.546(14) 1 d P A 2
HA H 0.766(12) -0.764(13) -0.070(12) 0.15(3) Uiso 1 1 d . . .
HB H 0.897(14) -0.831(14) -0.231(13) 0.17(4) Uiso 1 1 d . . .
B1 B 0.7970(8) -0.7536(9) -0.1791(8) 0.0798(18) Uani 1 1 d . A .
C1 C 0.8044(10) -0.5922(12) -0.2531(12) 0.125(3) Uani 1 1 d . . .
H1 H 0.8923 -0.5887 -0.2278 0.150 Uiso 1 1 calc . . .
C2 C 0.8202(13) -0.5597(15) -0.4055(12) 0.156(5) Uani 1 1 d . A .
H2A H 0.8182 -0.4583 -0.4458 0.187 Uiso 1 1 calc . . .
H2B H 0.9176 -0.6251 -0.4335 0.187 Uiso 1 1 calc . . .
C3 C 0.7120(19) -0.576(2) -0.4611(14) 0.197(8) Uani 1 1 d . . .
H3A H 0.7487 -0.5793 -0.5545 0.237 Uiso 1 1 calc . . .
H3B H 0.6221 -0.4878 -0.4641 0.237 Uiso 1 1 calc . . .
C4 C 0.6704(17) -0.7174(15) -0.3803(14) 0.158(5) Uani 1 1 d . A .
H4A H 0.5778 -0.7052 -0.4082 0.190 Uiso 1 1 calc . . .
H4B H 0.7475 -0.8035 -0.4047 0.190 Uiso 1 1 calc . . .
C5 C 0.6531(12) -0.7468(11) -0.2284(12) 0.124(3) Uani 1 1 d . . .
H5 H 0.6423 -0.8442 -0.1864 0.149 Uiso 1 1 calc . . .
C6 C 0.5141(10) -0.6297(12) -0.1777(13) 0.129(3) Uani 1 1 d . A .
H6A H 0.4273 -0.6236 -0.2111 0.154 Uiso 1 1 calc . . .
H6B H 0.5001 -0.6618 -0.0785 0.154 Uiso 1 1 calc . . .
C7 C 0.5250(12) -0.4775(13) -0.2235(15) 0.142(4) Uani 1 1 d . . .
H7A H 0.5113 -0.4344 -0.3199 0.171 Uiso 1 1 calc . . .
H7B H 0.4442 -0.4145 -0.1741 0.171 Uiso 1 1 calc . . .
C8 C 0.6663(12) -0.4763(11) -0.2030(15) 0.138(4) Uani 1 1 d . A .
H8A H 0.6677 -0.4933 -0.1063 0.166 Uiso 1 1 calc . . .
H8B H 0.6712 -0.3781 -0.2504 0.166 Uiso 1 1 calc . . .

loop_
_atom_site_aniso_label
_atom_site_aniso_U_11
_atom_site_aniso_U_22
_atom_site_aniso_U_33
_atom_site_aniso_U_23
_atom_site_aniso_U_13
_atom_site_aniso_U_12
Yb1 0.0678(2) 0.0613(2) 0.0637(2) -0.01250(15) -0.02410(15) -0.00626(15)
O2 0.105(4) 0.113(4) 0.109(4) 0.011(3) -0.001(3) -0.028(3)
B1 0.073(4) 0.071(4) 0.071(4) -0.003(3) -0.031(3) -0.003(3)
C1 0.091(5) 0.107(6) 0.147(8) 0.008(6) -0.040(5) -0.026(5)
C2 0.113(7) 0.143(9) 0.123(8) 0.048(7) -0.030(6) -0.020(6)
C3 0.161(12) 0.219(18) 0.114(8) 0.006(10) -0.061(8) 0.010(11)
C4 0.190(12) 0.135(9) 0.144(9) -0.029(7) -0.119(9) -0.008(8)
C5 0.133(7) 0.094(6) 0.141(8) -0.005(5) -0.072(6) -0.030(5)
C6 0.073(5) 0.118(7) 0.164(9) -0.008(6) -0.042(5) -0.015(5)
C7 0.099(6) 0.104(7) 0.177(11) -0.022(7) -0.038(6) 0.008(5)
C8 0.109(7) 0.077(5) 0.206(12) -0.032(6) -0.059(7) 0.005(5)

loop_
_atom_type_symbol
_atom_type_description
_atom_type_scat_dispersion_real
_atom_type_scat_dispersion_imag
_atom_type_scat_source
C C 0.0033 0.0016 'International Tables Vol C Tables 4.2.6.8 and 6.1.1.4'
H H 0.0000 0.0000 'International Tables Vol C Tables 4.2.6.8 and 6.1.1.4'
B B 0.0013 0.0007 'International Tables Vol C Tables 4.2.6.8 and 6.1.1.4'
O O 0.0106 0.0060 'International Tables Vol C Tables 4.2.6.8 and 6.1.1.4'
Yb Yb -0.3850 5.5486 'International Tables Vol C Tables 4.2.6.8 and 6.1.1.4'

loop_
_geom_angle_atom_site_label_1
_geom_angle_atom_site_label_2
_geom_angle_atom_site_label_3
_geom_angle
_geom_angle_site_symmetry_1
_geom_angle_site_symmetry_3
_geom_angle_publ_flag
O1 Yb1 O1 180.000(1) 2_735 . ?
O1 Yb1 O1' 163.8(3) 2_735 . ?
O1 Yb1 O1' 16.2(3) . . ?
O1 Yb1 O1' 16.2(3) 2_735 2_735 ?
O1 Yb1 O1' 163.8(3) . 2_735 ?
O1' Yb1 O1' 180.0(4) . 2_735 ?
O1 Yb1 O2 85.3(4) 2_735 . ?
O1 Yb1 O2 94.7(4) . . ?
O1' Yb1 O2 78.8(4) . . ?
O1' Yb1 O2 101.2(4) 2_735 . ?
O1 Yb1 O2 94.7(4) 2_735 2_735 ?
O1 Yb1 O2 85.3(4) . 2_735 ?
O1' Yb1 O2 101.2(4) . 2_735 ?
O1' Yb1 O2 78.8(4) 2_735 2_735 ?
O2 Yb1 O2 180.000(1) . 2_735 ?
O1 Yb1 B1 87.7(3) 2_735 2_735 ?
O1 Yb1 B1 92.3(3) . 2_735 ?
O1' Yb1 B1 89.2(3) . 2_735 ?
O1' Yb1 B1 90.8(3) 2_735 2_735 ?
O2 Yb1 B1 90.1(2) . 2_735 ?
O2 Yb1 B1 89.9(2) 2_735 2_735 ?
O1 Yb1 B1 92.3(3) 2_735 . ?
O1 Yb1 B1 87.7(3) . . ?
O1' Yb1 B1 90.8(3) . . ?
O1' Yb1 B1 89.2(3) 2_735 . ?
O2 Yb1 B1 89.9(2) . . ?
O2 Yb1 B1 90.1(2) 2_735 . ?
B1 Yb1 B1 180.0(3) 2_735 . ?
O1 Yb1 HA 76(2) 2_735 . ?
O1 Yb1 HA 104(2) . . ?
O1' Yb1 HA 102(2) . . ?
O1' Yb1 HA 78(2) 2_735 . ?
O2 Yb1 HA 74(2) . . ?
O2 Yb1 HA 106(2) 2_735 . ?
B1 Yb1 HA 158(2) 2_735 . ?
B1 Yb1 HA 22(2) . . ?
O1 Yb1 HB 110(3) 2_735 . ?
O1 Yb1 HB 70(3) . . ?
O1' Yb1 HB 78(3) . . ?
O1' Yb1 HB 102(3) 2_735 . ?
O2 Yb1 HB 106(3) . . ?
O2 Yb1 HB 74(3) 2_735 . ?
B1 Yb1 HB 157(3) 2_735 . ?
B1 Yb1 HB 23(3) . . ?
HA Yb1 HB 46(3) . . ?
C21' O2 C21 34.8(10) . . ?
C21' O2 C24' 90.4(14) . . ?
C21 O2 C24' 103.7(15) . . ?
C21' O2 C24 103.2(11) . . ?
C21 O2 C24 98.4(13) . . ?
C24' O2 C24 30.7(11) . . ?
C21' O2 Yb1 132.0(8) . . ?
C21 O2 Yb1 122.5(11) . . ?
C24' O2 Yb1 133.0(11) . . ?
C24 O2 Yb1 124.6(9) . . ?
C14 O1 C11 89.0(18) . . ?
C14 O1 Yb1 131.2(13) . . ?
C11 O1 Yb1 133.8(15) . . ?
C12 C11 O1 112(3) . . ?
C12 C11 C14 85(2) . . ?
O1 C11 C14 45.0(13) . . ?
C11 C12 C13 96(3) . . ?
C14 C13 C12 99(3) . . ?
O1 C14 C13 114(2) . . ?
O1 C14 C11 46.0(13) . . ?
C13 C14 C11 76(2) . . ?
C22 C21 O2 113(2) . . ?
C23 C22 C21 110(3) . . ?
C22 C23 C24 117(3) . . ?
C23 C24 O2 101.8(18) . . ?
C14' O1' C11' 86.6(19) . . ?
C14' O1' Yb1 135.0(15) . . ?
C11' O1' Yb1 133.9(13) . . ?
O1' C11' C12' 111(2) . . ?
O1' C11' C13' 90(2) . . ?
C12' C11' C13' 43.9(19) . . ?
O1' C11' C14' 43.0(13) . . ?
C12' C11' C14' 90(2) . . ?
C13' C11' C14' 52.0(18) . . ?
C13' C12' C11' 82(3) . . ?
C12' C13' C14' 112(4) . . ?
C12' C13' C11' 54(3) . . ?
C14' C13' C11' 67(2) . . ?
O1' C14' C13' 104(3) . . ?
O1' C14' C11' 50.4(15) . . ?
C13' C14' C11' 61(2) . . ?
C22' C21' O2 105.3(16) . . ?
C21' C22' C23' 99.5(19) . . ?
C24' C23' C22' 105(2) . . ?
C23' C24' O2 106(2) . . ?
C5 B1 C1 103.8(6) . . ?
C5 B1 Yb1 128.5(6) . . ?
C1 B1 Yb1 127.7(5) . . ?
C5 B1 HA 104(6) . . ?
C1 B1 HA 108(6) . . ?
Yb1 B1 HA 64(6) . . ?
C5 B1 HB 106(6) . . ?
C1 B1 HB 105(6) . . ?
Yb1 B1 HB 64(6) . . ?
HA B1 HB 128(9) . . ?
C2 C1 C8 111.4(9) . . ?
C2 C1 B1 111.2(11) . . ?
C8 C1 B1 109.5(8) . . ?
C2 C1 H1 108.2 . . ?
C8 C1 H1 108.2 . . ?
B1 C1 H1 108.2 . . ?
C3 C2 C1 116.8(11) . . ?
C3 C2 H2A 108.1 . . ?
C1 C2 H2A 108.1 . . ?
C3 C2 H2B 108.1 . . ?
C1 C2 H2B 108.1 . . ?
H2A C2 H2B 107.3 . . ?
C2 C3 C4 114.6(10) . . ?
C2 C3 H3A 108.6 . . ?
C4 C3 H3A 108.6 . . ?
C2 C3 H3B 108.6 . . ?
C4 C3 H3B 108.6 . . ?
H3A C3 H3B 107.6 . . ?
C5 C4 C3 113.5(11) . . ?
C5 C4 H4A 108.9 . . ?
C3 C4 H4A 108.9 . . ?
C5 C4 H4B 108.9 . . ?
C3 C4 H4B 108.9 . . ?
H4A C4 H4B 107.7 . . ?
C4 C5 C6 112.5(9) . . ?
C4 C5 B1 110.8(10) . . ?
C6 C5 B1 109.5(8) . . ?
C4 C5 H5 108.0 . . ?
C6 C5 H5 108.0 . . ?
B1 C5 H5 107.9 . . ?
C7 C6 C5 112.9(9) . . ?
C7 C6 H6A 109.0 . . ?
C5 C6 H6A 109.0 . . ?
C7 C6 H6B 109.0 . . ?
C5 C6 H6B 109.0 . . ?
H6A C6 H6B 107.8 . . ?
C8 C7 C6 114.4(8) . . ?
C8 C7 H7A 108.7 . . ?
C6 C7 H7A 108.7 . . ?
C8 C7 H7B 108.6 . . ?
C6 C7 H7B 108.7 . . ?
H7A C7 H7B 107.6 . . ?
C7 C8 C1 114.3(10) . . ?
C7 C8 H8A 108.7 . . ?
C1 C8 H8A 108.7 . . ?
C7 C8 H8B 108.7 . . ?
C1 C8 H8B 108.7 . . ?
H8A C8 H8B 107.6 . . ?

loop_
_geom_bond_atom_site_label_1
_geom_bond_atom_site_label_2
_geom_bond_distance
_geom_bond_site_symmetry_2
_geom_bond_publ_flag
Yb1 O1 2.424(11) 2_735 ?
Yb1 O1 2.424(11) . ?
Yb1 O1' 2.448(9) . ?
Yb1 O1' 2.448(9) 2_735 ?
Yb1 O2 2.462(6) . ?
Yb1 O2 2.462(6) 2_735 ?
Yb1 B1 2.876(7) 2_735 ?
Yb1 B1 2.876(7) . ?
Yb1 HA 2.59(11) . ?
Yb1 HB 2.59(13) . ?
O2 C21' 1.463(19) . ?
O2 C21 1.49(3) . ?
O2 C24' 1.49(3) . ?
O2 C24 1.61(2) . ?
O1 C14 1.39(3) . ?
O1 C11 1.41(3) . ?
C11 C12 1.32(4) . ?
C11 C14 1.96(4) . ?
C12 C13 1.54(5) . ?
C13 C14 1.43(4) . ?
C21 C22 1.36(4) . ?
C22 C23 1.23(4) . ?
C23 C24 1.44(3) . ?
O1' C14' 1.23(3) . ?
O1' C11' 1.39(3) . ?
C11' C12' 1.40(4) . ?
C11' C13' 1.71(5) . ?
C11' C14' 1.80(4) . ?
C12' C13' 1.20(5) . ?
C13' C14' 1.54(5) . ?
C21' C22' 1.45(3) . ?
C22' C23' 1.50(3) . ?
C23' C24' 1.37(3) . ?
B1 C5 1.588(12) . ?
B1 C1 1.589(13) . ?
B1 HA 1.09(11) . ?
B1 HB 1.15(12) . ?
C1 C2 1.498(18) . ?
C1 C8 1.525(16) . ?
C1 H1 0.9797 . ?
C2 C3 1.41(2) . ?
C2 H2A 0.9698 . ?
C2 H2B 0.9701 . ?
C3 C4 1.57(3) . ?
C3 H3A 0.9697 . ?
C3 H3B 0.9698 . ?
C4 C5 1.496(17) . ?
C4 H4A 0.9699 . ?
C4 H4B 0.9700 . ?
C5 C6 1.539(16) . ?
C5 H5 0.9797 . ?
C6 C7 1.504(17) . ?
C6 H6A 0.9699 . ?
C6 H6B 0.9700 . ?
C7 C8 1.464(17) . ?
C7 H7A 0.9696 . ?
C7 H7B 0.9701 . ?
C8 H8A 0.9700 . ?
C8 H8B 0.9699 . ?
